data_4112242
loop_
_publ_author_name
'Uwe V. Monkowius'
'Stefan D. Nogai'
'Hubert Schmidbaur'

_publ_contact_author_address
;
 Anorganische und Analytische Chemie 
 Technische Universitaet Muenchen 
 Lichtenbergstr. 4 
 Garching 
 D-85747 
 GERMANY 
;
_publ_contact_author_email H.Schmidbaur@lrz.tu-muenchen.de
_publ_contact_author_fax '++49 89 2891-3125'
_publ_contact_author_name 'Prof Hubert Schmidbaur'
_publ_contact_author_phone '++49 89 2891-3130'
_publ_section_title
;
 The Tetra(vinyl)phosphonium Cation [(CH2CH)4P]+
;
_journal_name_full 'Journal of the American Chemical Society'
_journal_page_first 1632
_journal_page_last 1633
_journal_paper_doi 10.1021/ja0399019
_journal_volume 126
_journal_year 2004
_chemical_formula_sum 'C16 H28 I O8 P'
_chemical_formula_weight 506.25
_chemical_name_common '[P(CH2CH2OAc)4]+I-'
_chemical_name_systematic
; 
 ? 
;
_space_group_IT_number 120
_symmetry_cell_setting tetragonal
_symmetry_space_group_name_Hall 'I -4 -2c'
_symmetry_space_group_name_H-M 'I -4 c 2'
_atom_sites_solution_hydrogens difmap
_atom_sites_solution_primary direct
_atom_sites_solution_secondary difmap
_audit_creation_method SHELXL-97
_cell_angle_alpha 90.00
_cell_angle_beta 90.00
_cell_angle_gamma 90.00
_cell_formula_units_Z 8
_cell_length_a 10.59310(10)
_cell_length_b 10.593
_cell_length_c 37.5286(6)
_cell_measurement_reflns_used 60954
_cell_measurement_temperature 143(2)
_cell_volume 4211.19(8)
_computing_cell_refinement DENZO
_computing_data_collection XPRESS
_computing_data_reduction SCALEPACK
_computing_molecular_graphics SHELXTL-PLUS
_computing_publication_material 'SHELXL-97 (Sheldrick, 1997)'
_computing_structure_refinement 'SHELXL-97 (Sheldrick, 1997)'
_computing_structure_solution 'SHELXS-97 (Sheldrick, 1990)'
_diffrn_ambient_temperature 143(2)
_diffrn_measured_fraction_theta_full 0.992
_diffrn_measured_fraction_theta_max 0.992
_diffrn_measurement_device_type 'NONIUS DIP 2020'
_diffrn_measurement_method phi-rotation
_diffrn_radiation_monochromator graphite
_diffrn_radiation_source 'fine-focus sealed tube'
_diffrn_radiation_type MoK\a
_diffrn_radiation_wavelength 0.71073
_diffrn_reflns_av_R_equivalents 0.032
_diffrn_reflns_av_sigmaI/netI 0.0178
_diffrn_reflns_limit_h_max 13
_diffrn_reflns_limit_h_min -13
_diffrn_reflns_limit_k_max 12
_diffrn_reflns_limit_k_min -12
_diffrn_reflns_limit_l_max 48
_diffrn_reflns_limit_l_min -48
_diffrn_reflns_number 60954
_diffrn_reflns_theta_full 27.47
_diffrn_reflns_theta_max 27.47
_diffrn_reflns_theta_min 3.48
_exptl_absorpt_coefficient_mu 1.634
_exptl_absorpt_correction_T_max 0.831
_exptl_absorpt_correction_T_min 0.477
_exptl_absorpt_correction_type refdelf
_exptl_absorpt_process_details
;
Platon Delabs
(See: Walker, N. & Stuart, D. (1983) Acta Cryst. A39, 158-166) 
;
_exptl_crystal_colour colourless
_exptl_crystal_density_diffrn 1.597
_exptl_crystal_description plate
_exptl_crystal_F_000 2048
_exptl_crystal_size_max 0.50
_exptl_crystal_size_mid 0.30
_exptl_crystal_size_min 0.20
_refine_diff_density_max 0.522
_refine_diff_density_min -0.551
_refine_diff_density_rms 0.067
_refine_ls_abs_structure_details 'Flack H D (1983), Acta Cryst. A39, 876-881'
_refine_ls_abs_structure_Flack -0.02(3)
_refine_ls_extinction_method none
_refine_ls_goodness_of_fit_ref 1.227
_refine_ls_hydrogen_treatment refall
_refine_ls_matrix_type full
_refine_ls_number_parameters 175
_refine_ls_number_reflns 2412
_refine_ls_number_restraints 0
_refine_ls_restrained_S_all 1.227
_refine_ls_R_factor_all 0.0258
_refine_ls_R_factor_gt 0.0240
_refine_ls_shift/su_max 0.000
_refine_ls_shift/su_mean 0.000
_refine_ls_structure_factor_coef Fsqd
_refine_ls_weighting_details 'calc w=1/[\s^2^(Fo^2^)+(0.0280P)^2^+3.2809P] where P=(Fo^2^+2Fc^2^)/3'
_refine_ls_weighting_scheme calc
_refine_ls_wR_factor_gt 0.0684
_refine_ls_wR_factor_ref 0.0714
_reflns_number_gt 2276
_reflns_number_total 2412
_reflns_threshold_expression >2sigma(I)
_cod_data_source_file ja0399019si20031202_102156.cif
_cod_data_source_block uwe31
_cod_original_cell_volume 4211.23(8)
_cod_database_code 4112242

loop_
_symmetry_equiv_pos_as_xyz
'x, y, z'
'y, -x, -z'
'-x, -y, z'
'-y, x, -z'
'-x, y, z+1/2'
'y, x, -z+1/2'
'x, -y, z+1/2'
'-y, -x, -z+1/2'
'x+1/2, y+1/2, z+1/2'
'y+1/2, -x+1/2, -z+1/2'
'-x+1/2, -y+1/2, z+1/2'
'-y+1/2, x+1/2, -z+1/2'
'-x+1/2, y+1/2, z+1'
'y+1/2, x+1/2, -z+1'
'x+1/2, -y+1/2, z+1'
'-y+1/2, -x+1/2, -z+1'

loop_
_atom_site_label
_atom_site_type_symbol
_atom_site_fract_x
_atom_site_fract_y
_atom_site_fract_z
_atom_site_U_iso_or_equiv
_atom_site_adp_type
_atom_site_occupancy
_atom_site_symmetry_multiplicity
_atom_site_calc_flag
_atom_site_refinement_flags
P1 P -0.5000 -0.5000 0.0000 0.0199(2) Uani 1 4 d S
I1 I 0.0000 -0.5000 0.0000 0.02719(9) Uani 1 4 d S
I2 I 0.0000 0.0000 -0.2500 0.02641(9) Uani 1 4 d S
P2 P -0.5000 0.0000 -0.2500 0.0188(2) Uani 1 4 d S
C11 C -0.5060(2) -0.3582(3) -0.02658(7) 0.0264(5) Uani 1 1 d .
H11A H -0.572(3) -0.366(3) -0.0453(9) 0.058(10) Uiso 1 1 d .
H11B H -0.530(3) -0.294(3) -0.0114(7) 0.036(7) Uiso 1 1 d .
C12 C -0.3844(3) -0.3178(2) -0.04424(6) 0.0326(5) Uani 1 1 d .
H12A H -0.391(2) -0.240(2) -0.0583(7) 0.031(6) Uiso 1 1 d .
H12B H -0.321(2) -0.298(2) -0.0283(7) 0.026(6) Uiso 1 1 d .
O13 O -0.33747(15) -0.42144(14) -0.06558(4) 0.0296(3) Uani 1 1 d .
C14 C -0.2278(2) -0.3980(2) -0.08275(6) 0.0285(4) Uani 1 1 d .
C15 C -0.1838(3) -0.5097(2) -0.10317(9) 0.0356(6) Uani 1 1 d .
H15A H -0.144(5) -0.489(4) -0.1248(12) 0.068(14) Uiso 1 1 d .
H15B H -0.242(3) -0.578(3) -0.1065(9) 0.049(9) Uiso 1 1 d .
H15C H -0.121(3) -0.550(4) -0.0918(9) 0.066(11) Uiso 1 1 d .
O16 O -0.17429(17) -0.29857(16) -0.08128(4) 0.0378(4) Uani 1 1 d .
C21 C -0.3590(2) 0.0148(2) -0.22353(7) 0.0251(5) Uani 1 1 d .
H21A H -0.292(3) 0.044(3) -0.2385(7) 0.029(6) Uiso 1 1 d .
H21B H -0.376(3) 0.085(3) -0.2057(7) 0.038(8) Uiso 1 1 d .
C22 C -0.3109(2) -0.1039(2) -0.20547(6) 0.0305(4) Uani 1 1 d .
H22A H -0.280(2) -0.170(2) -0.2215(7) 0.025(6) Uiso 1 1 d .
H22B H -0.245(3) -0.082(2) -0.1916(7) 0.021(6) Uiso 1 1 d .
O23 O -0.41323(13) -0.15727(14) -0.18481(4) 0.0275(3) Uani 1 1 d .
C24 C -0.3838(2) -0.2645(2) -0.16706(6) 0.0261(4) Uani 1 1 d .
C25 C -0.4958(2) -0.3162(4) -0.14747(9) 0.0376(7) Uani 1 1 d .
H25A H -0.470(4) -0.364(4) -0.1294(11) 0.059(11) Uiso 1 1 d .
H25B H -0.538(4) -0.350(4) -0.1634(12) 0.081(14) Uiso 1 1 d .
H25C H -0.570(5) -0.255(5) -0.1404(14) 0.101(15) Uiso 1 1 d .
O26 O -0.28046(15) -0.30946(16) -0.16730(4) 0.0353(3) Uani 1 1 d .

loop_
_atom_site_aniso_label
_atom_site_aniso_U_11
_atom_site_aniso_U_22
_atom_site_aniso_U_33
_atom_site_aniso_U_23
_atom_site_aniso_U_13
_atom_site_aniso_U_12
P1 0.0193(3) 0.0193(3) 0.0210(4) 0.000 0.000 0.000
I1 0.02533(11) 0.02533(11) 0.03092(15) 0.000 0.000 -0.00032(8)
I2 0.02477(11) 0.02477(11) 0.02969(15) 0.000 0.000 -0.00173(8)
P2 0.0179(3) 0.0179(3) 0.0205(4) 0.000 0.000 0.000
C11 0.0298(13) 0.0187(12) 0.0308(12) 0.0004(10) 0.0004(7) 0.0018(7)
C12 0.0469(14) 0.0191(10) 0.0317(11) -0.0009(8) 0.0054(10) -0.0060(9)
O13 0.0382(9) 0.0234(7) 0.0271(7) -0.0001(6) 0.0027(6) -0.0038(6)
C14 0.0357(11) 0.0282(10) 0.0217(9) 0.0044(8) -0.0044(8) -0.0021(8)
C15 0.0380(16) 0.0285(13) 0.0403(15) 0.0038(9) 0.0079(13) 0.0011(9)
O16 0.0447(10) 0.0334(9) 0.0355(8) -0.0001(6) 0.0036(7) -0.0101(7)
C21 0.0180(11) 0.0301(11) 0.0273(11) -0.0010(8) -0.0001(9) -0.0006(7)
C22 0.0178(10) 0.0429(13) 0.0308(10) 0.0054(9) -0.0011(8) 0.0049(9)
O23 0.0213(7) 0.0327(8) 0.0286(7) 0.0030(6) 0.0011(5) 0.0041(5)
C24 0.0251(10) 0.0305(10) 0.0228(9) -0.0036(8) -0.0031(8) 0.0021(8)
C25 0.0319(15) 0.0417(18) 0.0393(16) 0.0110(13) 0.0038(9) 0.0033(9)
O26 0.0264(8) 0.0391(8) 0.0405(8) 0.0043(7) 0.0002(6) 0.0064(6)

loop_
_atom_type_symbol
_atom_type_description
_atom_type_scat_dispersion_real
_atom_type_scat_dispersion_imag
_atom_type_scat_source
C C 0.0033 0.0016 'International Tables Vol C Tables 4.2.6.8 and 6.1.1.4'
H H 0.0000 0.0000 'International Tables Vol C Tables 4.2.6.8 and 6.1.1.4'
I I -0.4742 1.8119 'International Tables Vol C Tables 4.2.6.8 and 6.1.1.4'
O O 0.0106 0.0060 'International Tables Vol C Tables 4.2.6.8 and 6.1.1.4'
P P 0.1023 0.0942 'International Tables Vol C Tables 4.2.6.8 and 6.1.1.4'

loop_
_geom_angle_atom_site_label_1
_geom_angle_atom_site_label_2
_geom_angle_atom_site_label_3
_geom_angle
_geom_angle_site_symmetry_1
_geom_angle_site_symmetry_3
C11 P1 C11 107.81(8) 2_545 3_445
C11 P1 C11 107.81(8) 2_545 .
C11 P1 C11 112.85(17) 3_445 .
C11 P1 C11 112.85(17) 2_545 4_455
C11 P1 C11 107.81(8) 3_445 4_455
C11 P1 C11 107.81(8) . 4_455
C21 P2 C21 113.05(16) 10_444 12_454
C21 P2 C21 107.71(8) 10_444 .
C21 P2 C21 107.71(8) 12_454 .
C21 P2 C21 107.71(8) 10_444 3_455
C21 P2 C21 107.71(8) 12_454 3_455
C21 P2 C21 113.05(16) . 3_455
C12 C11 P1 116.64(16) . .
C12 C11 H11A 108(2) . .
P1 C11 H11A 110(2) . .
C12 C11 H11B 107.4(19) . .
P1 C11 H11B 106.5(17) . .
H11A C11 H11B 107(3) . .
O13 C12 C11 108.71(19) . .
O13 C12 H12A 111.5(15) . .
C11 C12 H12A 114.2(16) . .
O13 C12 H12B 106.1(16) . .
C11 C12 H12B 113.6(16) . .
H12A C12 H12B 102(2) . .
C14 O13 C12 114.84(17) . .
O16 C14 O13 123.1(2) . .
O16 C14 C15 125.2(2) . .
O13 C14 C15 111.7(2) . .
C14 C15 H15A 113(2) . .
C14 C15 H15B 118(2) . .
H15A C15 H15B 111(3) . .
C14 C15 H15C 111(2) . .
H15A C15 H15C 101(4) . .
H15B C15 H15C 100(3) . .
C22 C21 P2 116.93(16) . .
C22 C21 H21A 106.2(17) . .
P2 C21 H21A 108.7(16) . .
C22 C21 H21B 111.8(16) . .
P2 C21 H21B 106.2(17) . .
H21A C21 H21B 107(2) . .
O23 C22 C21 108.15(18) . .
O23 C22 H22A 107.2(15) . .
C21 C22 H22A 115.5(15) . .
O23 C22 H22B 111.8(16) . .
C21 C22 H22B 108.0(15) . .
H22A C22 H22B 106(2) . .
C24 O23 C22 114.78(16) . .
O26 C24 O23 122.8(2) . .
O26 C24 C25 125.7(2) . .
O23 C24 C25 111.5(2) . .
C24 C25 H25A 110(3) . .
C24 C25 H25B 103(3) . .
H25A C25 H25B 118(4) . .
C24 C25 H25C 120(3) . .
H25A C25 H25C 113(4) . .
H25B C25 H25C 93(4) . .

loop_
_geom_bond_atom_site_label_1
_geom_bond_atom_site_label_2
_geom_bond_distance
_geom_bond_site_symmetry_2
P1 C11 1.804(3) 2_545
P1 C11 1.804(3) 3_445
P1 C11 1.804(3) .
P1 C11 1.804(3) 4_455
P2 C21 1.801(3) 10_444
P2 C21 1.801(3) 12_454
P2 C21 1.801(3) .
P2 C21 1.801(3) 3_455
C11 C12 1.510(3) .
C11 H11A 0.99(4) .
C11 H11B 0.92(3) .
C12 O13 1.447(3) .
C12 H12A 0.98(3) .
C12 H12B 0.92(3) .
O13 C14 1.352(3) .
C14 O16 1.197(3) .
C14 C15 1.484(4) .
C15 H15A 0.94(5) .
C15 H15B 0.96(4) .
C15 H15C 0.89(4) .
C21 C22 1.517(3) .
C21 H21A 0.96(3) .
C21 H21B 1.02(3) .
C22 O23 1.448(3) .
C22 H22A 0.98(2) .
C22 H22B 0.90(3) .
O23 C24 1.353(3) .
C24 O26 1.194(3) .
C24 C25 1.499(3) .
C25 H25A 0.89(4) .
C25 H25B 0.83(4) .
C25 H25C 1.05(6) .

loop_
_geom_torsion_atom_site_label_1
_geom_torsion_atom_site_label_2
_geom_torsion_atom_site_label_3
_geom_torsion_atom_site_label_4
_geom_torsion
_geom_torsion_site_symmetry_1
C11 P1 C11 C12 43.78(14) 2_545
C11 P1 C11 C12 -75.17(18) 3_445
C11 P1 C11 C12 165.9(2) 4_455
P1 C11 C12 O13 55.3(2) .
C11 C12 O13 C14 -179.53(18) .
C12 O13 C14 O16 -1.7(3) .
C12 O13 C14 C15 178.3(2) .
C21 P2 C21 C22 -44.25(13) 10_444
C21 P2 C21 C22 -166.5(2) 12_454
C21 P2 C21 C22 74.63(17) 3_455
P2 C21 C22 O23 -53.8(2) .
C21 C22 O23 C24 -179.99(18) .
C22 O23 C24 O26 2.6(3) .
C22 O23 C24 C25 -177.9(2) .
